data_4027291
loop_
_publ_author_name
'Sergiy V. Rosokha'
'Vasiliy Korotchenko'
'Charlotte L. Stern'
'Vladimir Zaitsev'
'Jeremy T. Ritzert'

_publ_section_title
;
 Substituent-Induced Switch of the Role of Charge-Transfer Complexes in
 the Diels-Alder Reactions of o-Chloranil and Styrenes
;
_journal_name_full 'Journal of Organic Chemistry'
_journal_page_first 5971
_journal_page_last 5981
_journal_paper_doi 10.1021/jo300614k
_journal_volume 77
_journal_year 2012
_chemical_formula_moiety 'C14 H7 Cl5 O2'
_chemical_formula_sum 'C14 H7 Cl5 O2'
_chemical_formula_weight 384.45
_chemical_name_systematic
; 
 ? 
;
_space_group_IT_number 2
_symmetry_cell_setting triclinic
_symmetry_space_group_name_Hall '-P 1'
_symmetry_space_group_name_H-M 'P -1'
_atom_sites_solution_hydrogens geom
_atom_sites_solution_primary direct
_atom_sites_solution_secondary difmap
_audit_creation_method SHELXL-97
_cell_angle_alpha 70.9110(3)
_cell_angle_beta 87.9066(4)
_cell_angle_gamma 82.4967(4)
_cell_formula_units_Z 2
_cell_length_a 8.10471(7)
_cell_length_b 10.58276(9)
_cell_length_c 11.01017(10)
_cell_measurement_reflns_used 9966
_cell_measurement_temperature 100(2)
_cell_measurement_theta_max 30.00
_cell_measurement_theta_min 3.06
_cell_volume 884.756(14)
_computing_cell_refinement 'Bruker SAINT'
_computing_data_collection 'Bruker APEX2'
_computing_data_reduction 'Bruker SAINT'
_computing_molecular_graphics 'Bruker SHELXTL'
_computing_publication_material 'Bruker SHELXTL'
_computing_structure_refinement 'SHELXL-97 (Sheldrick, 2008)'
_computing_structure_solution 'SHELXS-97 (Sheldrick, 2008)'
_diffrn_ambient_temperature 100(2)
_diffrn_measured_fraction_theta_full 0.995
_diffrn_measured_fraction_theta_max 0.995
_diffrn_measurement_device_type 'Bruker APEX-II CCD'
_diffrn_measurement_method '\f and \w scans'
_diffrn_radiation_monochromator graphite
_diffrn_radiation_source 'fine-focus sealed tube'
_diffrn_radiation_type MoK\a
_diffrn_radiation_wavelength 0.71073
_diffrn_reflns_av_R_equivalents 0.0000
_diffrn_reflns_av_sigmaI/netI 0.0279
_diffrn_reflns_limit_h_max 11
_diffrn_reflns_limit_h_min -11
_diffrn_reflns_limit_k_max 14
_diffrn_reflns_limit_k_min -13
_diffrn_reflns_limit_l_max 15
_diffrn_reflns_limit_l_min 0
_diffrn_reflns_number 5139
_diffrn_reflns_theta_full 30.00
_diffrn_reflns_theta_max 30.00
_diffrn_reflns_theta_min 1.96
_diffrn_standards_number 0
_exptl_absorpt_coefficient_mu 0.818
_exptl_absorpt_correction_T_max 0.9326
_exptl_absorpt_correction_T_min 0.8792
_exptl_absorpt_correction_type numerical
_exptl_absorpt_process_details face-indexed
_exptl_crystal_colour yellow
_exptl_crystal_density_diffrn 1.443
_exptl_crystal_description block
_exptl_crystal_F_000 384
_exptl_crystal_size_max 0.25
_exptl_crystal_size_mid 0.22
_exptl_crystal_size_min 0.14
_platon_squeeze_details
;
;
_refine_diff_density_max 0.453
_refine_diff_density_min -0.468
_refine_diff_density_rms 0.051
_refine_ls_extinction_method none
_refine_ls_goodness_of_fit_ref 1.074
_refine_ls_hydrogen_treatment constr
_refine_ls_matrix_type full
_refine_ls_number_parameters 190
_refine_ls_number_reflns 5139
_refine_ls_number_restraints 0
_refine_ls_restrained_S_all 1.074
_refine_ls_R_factor_all 0.0277
_refine_ls_R_factor_gt 0.0239
_refine_ls_shift/su_max 0.001
_refine_ls_shift/su_mean 0.000
_refine_ls_structure_factor_coef Fsqd
_refine_ls_weighting_details 'calc w=1/[\s^2^(Fo^2^)+(0.0316P)^2^+0.0955P] where P=(Fo^2^+2Fc^2^)/3'
_refine_ls_weighting_scheme calc
_refine_ls_wR_factor_gt 0.0631
_refine_ls_wR_factor_ref 0.0641
_reflns_number_gt 4533
_reflns_number_total 5139
_reflns_threshold_expression >2sigma(I)
_cod_data_source_file jo300614k_si_005.cif
_cod_data_source_block n0701
_cod_original_cell_volume 884.756(13)
_cod_database_code 4027291

loop_
_symmetry_equiv_pos_as_xyz
'x, y, z'
'-x, -y, -z'

loop_
_atom_site_label
_atom_site_type_symbol
_atom_site_fract_x
_atom_site_fract_y
_atom_site_fract_z
_atom_site_U_iso_or_equiv
_atom_site_adp_type
_atom_site_occupancy
_atom_site_symmetry_multiplicity
_atom_site_calc_flag
_atom_site_refinement_flags
Cl1 Cl 0.88275(3) 0.65860(3) 0.88963(3) 0.02106(6) Uani 1 1 d .
Cl2 Cl 1.06557(3) 0.48670(3) 0.72726(3) 0.02367(7) Uani 1 1 d .
Cl3 Cl 0.84277(4) 0.32727(3) 0.60561(3) 0.02600(7) Uani 1 1 d .
Cl4 Cl 0.46284(3) 0.33293(3) 0.67665(3) 0.02000(6) Uani 1 1 d .
Cl5 Cl 0.83249(4) 1.15386(3) 0.34703(4) 0.03668(9) Uani 1 1 d .
O1 O 0.50914(11) 0.28885(8) 0.95347(8) 0.02321(17) Uani 1 1 d .
O2 O 0.69670(10) 0.44149(8) 1.05041(7) 0.02148(17) Uani 1 1 d .
C1 C 0.76021(13) 0.56774(10) 0.82824(10) 0.01493(19) Uani 1 1 d .
C2 C 0.85654(12) 0.48740(10) 0.74960(10) 0.01543(19) Uani 1 1 d .
C3 C 0.76504(13) 0.41777(10) 0.70244(10) 0.0161(2) Uani 1 1 d .
C4 C 0.58088(13) 0.42818(10) 0.73734(10) 0.01452(19) Uani 1 1 d .
C5 C 0.57990(13) 0.37756(10) 0.88441(10) 0.01541(19) Uani 1 1 d .
C6 C 0.68461(13) 0.46100(11) 0.93756(10) 0.01569(19) Uani 1 1 d .
C7 C 0.50892(13) 0.57859(10) 0.69106(10) 0.01472(19) Uani 1 1 d .
H7A H 0.3917 0.5880 0.7188 0.018 Uiso 1 1 calc R
H7B H 0.5106 0.6137 0.5960 0.018 Uiso 1 1 calc R
C8 C 0.61023(13) 0.66294(10) 0.74574(10) 0.01427(19) Uani 1 1 d .
H8 H 0.5356 0.6974 0.8053 0.017 Uiso 1 1 calc R
C9 C 0.66716(13) 0.78415(10) 0.64368(10) 0.01581(19) Uani 1 1 d .
C10 C 0.74866(13) 0.77497(11) 0.53232(11) 0.0180(2) Uani 1 1 d .
H10 H 0.7695 0.6901 0.5189 0.022 Uiso 1 1 calc R
C11 C 0.79972(14) 0.88831(11) 0.44089(12) 0.0226(2) Uani 1 1 d .
H11 H 0.8548 0.8814 0.3652 0.027 Uiso 1 1 calc R
C12 C 0.76903(14) 1.01141(11) 0.46177(12) 0.0242(2) Uani 1 1 d .
C13 C 0.68849(15) 1.02408(11) 0.57126(13) 0.0254(2) Uani 1 1 d .
H13 H 0.6682 1.1092 0.5842 0.030 Uiso 1 1 calc R
C14 C 0.63803(14) 0.90986(11) 0.66165(11) 0.0211(2) Uani 1 1 d .
H14 H 0.5827 0.9174 0.7370 0.025 Uiso 1 1 calc R

loop_
_atom_site_aniso_label
_atom_site_aniso_U_11
_atom_site_aniso_U_22
_atom_site_aniso_U_33
_atom_site_aniso_U_23
_atom_site_aniso_U_13
_atom_site_aniso_U_12
Cl1 0.01905(13) 0.02474(13) 0.02239(13) -0.01024(10) -0.00358(10) -0.00556(10)
Cl2 0.01112(12) 0.03183(15) 0.02913(14) -0.01135(11) 0.00479(10) -0.00409(10)
Cl3 0.02232(14) 0.03058(15) 0.03289(15) -0.02146(12) 0.01130(11) -0.00490(11)
Cl4 0.01897(13) 0.02287(13) 0.02285(13) -0.01202(10) 0.00330(10) -0.00820(10)
Cl5 0.02627(16) 0.01640(14) 0.0554(2) 0.00440(13) 0.00800(14) -0.00438(11)
O1 0.0270(4) 0.0201(4) 0.0213(4) -0.0040(3) 0.0069(3) -0.0075(3)
O2 0.0187(4) 0.0298(4) 0.0147(4) -0.0063(3) 0.0005(3) -0.0011(3)
C1 0.0133(5) 0.0173(5) 0.0148(4) -0.0058(4) 0.0002(4) -0.0027(4)
C2 0.0112(4) 0.0179(5) 0.0156(5) -0.0039(4) 0.0031(4) -0.0013(4)
C3 0.0149(5) 0.0165(5) 0.0170(5) -0.0064(4) 0.0052(4) -0.0012(4)
C4 0.0132(5) 0.0173(5) 0.0153(5) -0.0077(4) 0.0025(4) -0.0043(4)
C5 0.0130(5) 0.0159(5) 0.0166(5) -0.0054(4) 0.0026(4) 0.0003(4)
C6 0.0118(4) 0.0182(5) 0.0159(5) -0.0055(4) 0.0012(4) 0.0014(4)
C7 0.0133(5) 0.0159(5) 0.0146(4) -0.0042(4) 0.0004(4) -0.0023(4)
C8 0.0129(4) 0.0158(5) 0.0149(4) -0.0064(4) 0.0010(4) -0.0012(4)
C9 0.0128(5) 0.0148(5) 0.0199(5) -0.0058(4) -0.0006(4) -0.0015(4)
C10 0.0163(5) 0.0149(5) 0.0219(5) -0.0051(4) 0.0027(4) -0.0012(4)
C11 0.0174(5) 0.0182(5) 0.0273(6) -0.0020(4) 0.0060(4) -0.0009(4)
C12 0.0154(5) 0.0153(5) 0.0359(6) 0.0001(5) 0.0001(5) -0.0029(4)
C13 0.0214(6) 0.0146(5) 0.0403(7) -0.0093(5) -0.0020(5) -0.0012(4)
C14 0.0197(5) 0.0187(5) 0.0272(6) -0.0110(4) 0.0001(4) -0.0010(4)

loop_
_atom_type_symbol
_atom_type_description
_atom_type_scat_dispersion_real
_atom_type_scat_dispersion_imag
_atom_type_scat_source
C C 0.0033 0.0016 'International Tables Vol C Tables 4.2.6.8 and 6.1.1.4'
H H 0.0000 0.0000 'International Tables Vol C Tables 4.2.6.8 and 6.1.1.4'
O O 0.0106 0.0060 'International Tables Vol C Tables 4.2.6.8 and 6.1.1.4'
Cl Cl 0.1484 0.1585 'International Tables Vol C Tables 4.2.6.8 and 6.1.1.4'

loop_
_geom_angle_atom_site_label_1
_geom_angle_atom_site_label_2
_geom_angle_atom_site_label_3
_geom_angle
C6 C1 C2 104.06(8)
C6 C1 C8 106.63(8)
C2 C1 C8 109.43(8)
C6 C1 Cl1 110.63(7)
C2 C1 Cl1 114.42(7)
C8 C1 Cl1 111.18(7)
C3 C2 C1 115.08(9)
C3 C2 Cl2 123.36(8)
C1 C2 Cl2 121.55(8)
C2 C3 C4 115.12(9)
C2 C3 Cl3 123.59(8)
C4 C3 Cl3 121.26(8)
C3 C4 C5 104.43(8)
C3 C4 C7 108.12(8)
C5 C4 C7 108.16(8)
C3 C4 Cl4 114.43(7)
C5 C4 Cl4 110.35(7)
C7 C4 Cl4 110.99(7)
O1 C5 C4 127.54(10)
O1 C5 C6 122.20(10)
C4 C5 C6 110.25(8)
O2 C6 C1 127.23(10)
O2 C6 C5 121.68(9)
C1 C6 C5 111.06(8)
C4 C7 C8 111.39(8)
C4 C7 H7A 109.3
C8 C7 H7A 109.3
C4 C7 H7B 109.3
C8 C7 H7B 109.3
H7A C7 H7B 108.0
C9 C8 C7 113.54(8)
C9 C8 C1 111.97(8)
C7 C8 C1 109.09(8)
C9 C8 H8 107.3
C7 C8 H8 107.3
C1 C8 H8 107.3
C10 C9 C14 118.62(10)
C10 C9 C8 122.48(9)
C14 C9 C8 118.91(9)
C11 C10 C9 120.91(10)
C11 C10 H10 119.5
C9 C10 H10 119.5
C12 C11 C10 118.99(11)
C12 C11 H11 120.5
C10 C11 H11 120.5
C11 C12 C13 121.59(10)
C11 C12 Cl5 119.09(9)
C13 C12 Cl5 119.32(9)
C12 C13 C14 118.72(11)
C12 C13 H13 120.6
C14 C13 H13 120.6
C13 C14 C9 121.18(11)
C13 C14 H14 119.4
C9 C14 H14 119.4

loop_
_geom_bond_atom_site_label_1
_geom_bond_atom_site_label_2
_geom_bond_distance
Cl1 C1 1.7582(10)
Cl2 C2 1.7024(10)
Cl3 C3 1.7064(10)
Cl4 C4 1.7655(10)
Cl5 C12 1.7443(12)
O1 C5 1.1959(13)
O2 C6 1.1966(13)
C1 C6 1.5290(14)
C1 C2 1.5300(14)
C1 C8 1.5748(15)
C2 C3 1.3355(14)
C3 C4 1.5266(14)
C4 C5 1.5303(14)
C4 C7 1.5434(15)
C5 C6 1.5531(15)
C7 C8 1.5532(14)
C7 H7A 0.9900
C7 H7B 0.9900
C8 C9 1.5148(14)
C8 H8 1.0000
C9 C10 1.3968(14)
C9 C14 1.3970(14)
C10 C11 1.3902(15)
C10 H10 0.9500
C11 C12 1.3853(16)
C11 H11 0.9500
C12 C13 1.3866(18)
C13 C14 1.3897(17)
C13 H13 0.9500
C14 H14 0.9500

loop_
_geom_torsion_atom_site_label_1
_geom_torsion_atom_site_label_2
_geom_torsion_atom_site_label_3
_geom_torsion_atom_site_label_4
_geom_torsion
C6 C1 C2 C3 59.11(11)
C8 C1 C2 C3 -54.54(12)
Cl1 C1 C2 C3 179.95(8)
C6 C1 C2 Cl2 -120.01(9)
C8 C1 C2 Cl2 126.34(8)
Cl1 C1 C2 Cl2 0.82(11)
C1 C2 C3 C4 -1.15(13)
Cl2 C2 C3 C4 177.96(8)
C1 C2 C3 Cl3 176.76(8)
Cl2 C2 C3 Cl3 -4.13(14)
C2 C3 C4 C5 -58.11(11)
Cl3 C3 C4 C5 123.93(8)
C2 C3 C4 C7 56.90(12)
Cl3 C3 C4 C7 -121.06(8)
C2 C3 C4 Cl4 -178.86(8)
Cl3 C3 C4 Cl4 3.17(12)
C3 C4 C5 O1 -124.90(11)
C7 C4 C5 O1 120.11(11)
Cl4 C4 C5 O1 -1.47(14)
C3 C4 C5 C6 56.25(10)
C7 C4 C5 C6 -58.73(10)
Cl4 C4 C5 C6 179.69(7)
C2 C1 C6 O2 126.51(11)
C8 C1 C6 O2 -117.85(11)
Cl1 C1 C6 O2 3.17(14)
C2 C1 C6 C5 -55.15(10)
C8 C1 C6 C5 60.50(10)
Cl1 C1 C6 C5 -178.49(7)
O1 C5 C6 O2 -1.29(16)
C4 C5 C6 O2 177.62(9)
O1 C5 C6 C1 -179.75(10)
C4 C5 C6 C1 -0.83(11)
C3 C4 C7 C8 -54.63(10)
C5 C4 C7 C8 57.90(10)
Cl4 C4 C7 C8 179.09(6)
C4 C7 C8 C9 127.66(9)
C4 C7 C8 C1 2.02(11)
C6 C1 C8 C9 172.69(8)
C2 C1 C8 C9 -75.34(10)
Cl1 C1 C8 C9 52.02(10)
C6 C1 C8 C7 -60.77(10)
C2 C1 C8 C7 51.21(10)
Cl1 C1 C8 C7 178.56(6)
C7 C8 C9 C10 -49.91(13)
C1 C8 C9 C10 74.17(12)
C7 C8 C9 C14 130.44(10)
C1 C8 C9 C14 -105.48(11)
C14 C9 C10 C11 -0.11(17)
C8 C9 C10 C11 -179.76(10)
C9 C10 C11 C12 0.18(17)
C10 C11 C12 C13 -0.16(18)
C10 C11 C12 Cl5 -179.84(9)
C11 C12 C13 C14 0.07(19)
Cl5 C12 C13 C14 179.75(9)
C12 C13 C14 C9 0.00(18)
C10 C9 C14 C13 0.02(17)
C8 C9 C14 C13 179.68(10)

loop_
_platon_squeeze_void_nr
_platon_squeeze_void_average_x
_platon_squeeze_void_average_y
_platon_squeeze_void_average_z
_platon_squeeze_void_volume
_platon_squeeze_void_count_electrons
_platon_squeeze_void_content
1 -0.012 0.000 0.000 228 54 ' '
